data_7150511
loop_
_publ_author_name
'Zahra, Jalal A.'
'El-Abadelah, Mustafa M.'
'Nazer, Musa Z.'
'Ebraheem, Kais A. K.'
'Boese, Roland'

_publ_section_title
;
 Investigations on the structure of
 4-methyldihydro-1,3,4-benzotriazepin-5-ones. Tautomer reassignment
;
_journal_issue 10
_journal_name_full 'Organic &amp;  Biomolecular Chemistry'
_journal_page_first 1798
_journal_paper_doi 10.1039/b301047c
_journal_volume 1
_journal_year 2003
_chemical_formula_sum 'C9 H9 N3 O'
_chemical_formula_weight 175.19
_chemical_name_common 4-Methyl-dihydro-1,3,4-benzotriazepin-5-ones
_chemical_name_systematic
; 
4-Methyl-dihydro-1,3,4-benzotriazepin-5-ones 
;
_space_group_IT_number 14
_symmetry_cell_setting monoclinic
_symmetry_space_group_name_Hall '-P 2ybc'
_symmetry_space_group_name_H-M 'P 1 21/c 1'
_atom_sites_solution_hydrogens geom
_atom_sites_solution_primary direct
_atom_sites_solution_secondary difmap
_audit_creation_method SHELXL-97
_cell_angle_alpha 90.00
_cell_angle_beta 90.368(10)
_cell_angle_gamma 90.00
_cell_formula_units_Z 8
_cell_length_a 16.906(8)
_cell_length_b 14.087(7)
_cell_length_c 7.001(4)
_cell_measurement_reflns_used 3000
_cell_measurement_temperature 293(2)
_cell_measurement_theta_max 28.30
_cell_measurement_theta_min 2.81
_cell_volume 1667.3(15)
_computing_cell_refinement 'BRUKER AXS SAINT program Vers.6.01'
_computing_data_collection 'BRUKER AXS SMART Vers. 5.054 1997/98'
_computing_data_reduction 'BRUKER AXS SAINT program Vers.6.01'
_computing_molecular_graphics 'BRUKER AXS SHELXTL Vers.6.12,98/NT/2000/ME'
_computing_publication_material 'BRUKER AXS SHELXTL Vers.6.12,98/NT/2000/ME'
_computing_structure_refinement 'BRUKER AXS SHELXTL Vers.6.12,98/NT/2000/ME'
_computing_structure_solution 'BRUKER AXS SHELXTL Vers.6.12,98/NT/2000/ME'
_diffrn_ambient_temperature 293(2)
_diffrn_detector_area_resol_mean 512
_diffrn_measured_fraction_theta_full 0.995
_diffrn_measured_fraction_theta_max 0.995
_diffrn_measurement_device_type 'Siemens SMART CCD area detector system'
_diffrn_measurement_method
;
Fullsphere data collection 
in omega at 0.3 deg scan width, 
two runs with 720 frames, phi =  0, 270(deg) 
two runs with 436 frames, phi = 88, 180 deg) 
;
_diffrn_radiation_monochromator graphite
_diffrn_radiation_source 'fine-focus sealed tube'
_diffrn_radiation_type MoK\a
_diffrn_radiation_wavelength 0.71073
_diffrn_reflns_av_R_equivalents 0.0677
_diffrn_reflns_av_sigmaI/netI 0.0805
_diffrn_reflns_limit_h_max 19
_diffrn_reflns_limit_h_min -20
_diffrn_reflns_limit_k_max 16
_diffrn_reflns_limit_k_min -16
_diffrn_reflns_limit_l_max 8
_diffrn_reflns_limit_l_min -8
_diffrn_reflns_number 9461
_diffrn_reflns_theta_full 24.99
_diffrn_reflns_theta_max 24.99
_diffrn_reflns_theta_min 1.88
_exptl_absorpt_coefficient_mu 0.096
_exptl_absorpt_correction_T_max 1.00
_exptl_absorpt_correction_T_min 0.48
_exptl_absorpt_correction_type empirical
_exptl_absorpt_process_details
; 
Siemens SADABS program multi-scan V2.03
R.H. Blessing, Acta Cryst. (1995) A51 33-38 
;
_exptl_crystal_colour yellow
_exptl_crystal_density_diffrn 1.396
_exptl_crystal_density_method 'not measured'
_exptl_crystal_description plate
_exptl_crystal_F_000 736
_exptl_crystal_size_max 0.34
_exptl_crystal_size_mid 0.26
_exptl_crystal_size_min 0.05
_refine_diff_density_max 0.382
_refine_diff_density_min -0.264
_refine_diff_density_rms 0.076
_refine_ls_extinction_method none
_refine_ls_goodness_of_fit_ref 1.021
_refine_ls_hydrogen_treatment
;     
Riding model on idealized geometries
with the 1.2 fold (1.5 fold for methyl
groups) isotropic displacement
parameters of the equivalent Uij of the
corresponding carbon atom;
nitrogen hydrogen atom positions taken from
a Fourier-map and also refined as riding
group with the 1.2 fold isotropic
displacement parameters of the
equivalent Uij of the corresponding
nitrogen atom.
;
_refine_ls_matrix_type full
_refine_ls_number_parameters 235
_refine_ls_number_reflns 2925
_refine_ls_number_restraints 0
_refine_ls_restrained_S_all 1.021
_refine_ls_R_factor_all 0.1032
_refine_ls_R_factor_gt 0.0714
_refine_ls_shift/su_max 0.003
_refine_ls_shift/su_mean 0.000
_refine_ls_structure_factor_coef Fsqd
_refine_ls_weighting_details 'calc w=1/[\s^2^(Fo^2^)+(0.1289P)^2^+0.0192P] where P=(Fo^2^+2Fc^2^)/3'
_refine_ls_weighting_scheme calc
_refine_ls_wR_factor_gt 0.1812
_refine_ls_wR_factor_ref 0.2077
_reflns_number_gt 1950
_reflns_number_total 2925
_reflns_threshold_expression >2sigma(I)
_cod_data_source_file b301047c.txt
_cod_data_source_block tauaba0m
_cod_original_cell_volume 1667.3(14)
_cod_original_sg_symbol_H-M P2(1)/c
_cod_database_code 7150511

loop_
_symmetry_equiv_pos_as_xyz
'x, y, z'
'-x, y+1/2, -z+1/2'
'-x, -y, -z'
'x, -y-1/2, z-1/2'

loop_
_atom_site_label
_atom_site_type_symbol
_atom_site_fract_x
_atom_site_fract_y
_atom_site_fract_z
_atom_site_U_iso_or_equiv
_atom_site_adp_type
_atom_site_occupancy
_atom_site_symmetry_multiplicity
_atom_site_calc_flag
_atom_site_refinement_flags
_atom_site_disorder_assembly
_atom_site_disorder_group
N1 N 0.50022(13) 0.73924(15) 0.2664(3) 0.0379(6) Uani 1 1 d . . .
H1 H 0.4916 0.6820 0.2670 0.045 Uiso 1 1 d R . .
O1 O 0.50658(13) 1.04008(13) 0.2795(3) 0.0536(7) Uani 1 1 d . . .
C2 C 0.57267(17) 0.7552(2) 0.1873(4) 0.0402(7) Uani 1 1 d . . .
H2 H 0.5964 0.7013 0.1309 0.048 Uiso 1 1 d R . .
N3 N 0.61334(14) 0.83115(16) 0.1782(4) 0.0434(7) Uani 1 1 d . . .
N4 N 0.58524(14) 0.91207(15) 0.2765(3) 0.0386(6) Uani 1 1 d . . .
C5A C 0.44130(16) 0.89666(18) 0.2083(4) 0.0330(7) Uani 1 1 d . . .
C5 C 0.51325(17) 0.95425(19) 0.2511(4) 0.0368(7) Uani 1 1 d . . .
C6 C 0.37173(17) 0.9476(2) 0.1644(4) 0.0423(8) Uani 1 1 d . . .
H6 H 0.3756 1.0137 0.1413 0.051 Uiso 1 1 d R . .
C7 C 0.29897(18) 0.9043(2) 0.1527(5) 0.0485(8) Uani 1 1 d . . .
H7 H 0.2530 0.9402 0.1232 0.058 Uiso 1 1 d R . .
C8 C 0.29342(18) 0.8082(2) 0.1883(5) 0.0484(8) Uani 1 1 d . . .
H8 H 0.2434 0.7780 0.1838 0.058 Uiso 1 1 d R . .
C9A C 0.43487(15) 0.79909(18) 0.2338(4) 0.0324(7) Uani 1 1 d . . .
C9 C 0.36017(17) 0.7563(2) 0.2264(4) 0.0420(8) Uani 1 1 d . . .
H9 H 0.3558 0.6902 0.2497 0.050 Uiso 1 1 d R . .
C10 C 0.65171(19) 0.9720(2) 0.3354(5) 0.0496(8) Uani 1 1 d . . .
H10A H 0.6737 1.0008 0.2266 0.074 Uiso 1 1 d R . .
H10B H 0.6906 0.9340 0.3972 0.074 Uiso 1 1 d R . .
H10C H 0.6344 1.0198 0.4198 0.074 Uiso 1 1 d R . .
O11 O 0.00531(14) 0.39250(17) 0.0660(3) 0.0577(7) Uani 1 1 d . . .
N11 N -0.00747(15) 0.39048(18) -0.5351(4) 0.0469(7) Uani 1 1 d . . .
H11 H -0.0018 0.4008 -0.6487 0.056 Uiso 1 1 d R . .
C12 C -0.07777(19) 0.3462(2) -0.4926(5) 0.0455(8) Uani 1 1 d . . .
H12 H -0.1047 0.3190 -0.5984 0.055 Uiso 1 1 d R . .
N13 N -0.11240(15) 0.33512(18) -0.3360(4) 0.0486(7) Uani 1 1 d . . .
N14 N -0.08177(14) 0.38447(17) -0.1744(4) 0.0429(7) Uani 1 1 d . . .
C15A C 0.06205(17) 0.36312(19) -0.2316(4) 0.0372(7) Uani 1 1 d . . .
C15 C -0.00719(18) 0.37854(19) -0.1057(4) 0.0395(7) Uani 1 1 d . . .
C16 C 0.13323(19) 0.3436(2) -0.1458(5) 0.0478(8) Uani 1 1 d . . .
H16 H 0.1340 0.3299 -0.0139 0.057 Uiso 1 1 d R . .
C17 C 0.2041(2) 0.3420(2) -0.2425(6) 0.0593(10) Uani 1 1 d . . .
H17 H 0.2521 0.3242 -0.1806 0.071 Uiso 1 1 d R . .
C18 C 0.2033(2) 0.3658(2) -0.4336(6) 0.0628(11) Uani 1 1 d . . .
H18 H 0.2512 0.3693 -0.5010 0.075 Uiso 1 1 d R . .
C19A C 0.06129(18) 0.38101(19) -0.4282(4) 0.0394(7) Uani 1 1 d . . .
C19 C 0.1326(2) 0.3858(2) -0.5260(5) 0.0521(9) Uani 1 1 d . . .
H19 H 0.1322 0.4029 -0.6562 0.062 Uiso 1 1 d R . .
C20 C -0.14592(19) 0.4059(2) -0.0430(5) 0.0566(9) Uani 1 1 d . . .
H20A H -0.1549 0.3529 0.0365 0.085 Uiso 1 1 d R . .
H20B H -0.1926 0.4199 -0.1137 0.085 Uiso 1 1 d R . .
H20C H -0.1317 0.4591 0.0327 0.085 Uiso 1 1 d R . .

loop_
_atom_site_aniso_label
_atom_site_aniso_U_11
_atom_site_aniso_U_22
_atom_site_aniso_U_33
_atom_site_aniso_U_23
_atom_site_aniso_U_13
_atom_site_aniso_U_12
N1 0.0372(13) 0.0219(11) 0.0547(16) 0.0057(10) 0.0105(12) 0.0015(9)
O1 0.0637(14) 0.0233(10) 0.0740(16) -0.0021(10) 0.0171(12) -0.0036(9)
C2 0.0393(16) 0.0329(15) 0.0486(19) -0.0061(13) 0.0096(14) 0.0068(12)
N3 0.0396(14) 0.0408(13) 0.0499(16) -0.0065(12) 0.0149(12) 0.0029(11)
N4 0.0392(14) 0.0323(12) 0.0444(15) -0.0057(11) 0.0119(11) -0.0049(10)
C5A 0.0365(15) 0.0280(14) 0.0346(16) 0.0004(11) 0.0147(12) 0.0033(11)
C5 0.0470(17) 0.0286(14) 0.0352(16) 0.0041(12) 0.0183(13) -0.0016(12)
C6 0.0506(19) 0.0331(14) 0.0434(18) 0.0019(13) 0.0180(14) 0.0096(13)
C7 0.0345(17) 0.0506(18) 0.060(2) 0.0011(16) 0.0138(15) 0.0115(14)
C8 0.0363(16) 0.0526(19) 0.057(2) -0.0044(16) 0.0139(15) -0.0020(14)
C9A 0.0362(15) 0.0283(13) 0.0328(15) -0.0011(11) 0.0149(12) 0.0017(11)
C9 0.0425(17) 0.0337(15) 0.0500(19) -0.0012(13) 0.0196(14) -0.0056(13)
C10 0.0525(19) 0.0436(17) 0.053(2) -0.0028(15) 0.0066(16) -0.0098(14)
O11 0.0668(16) 0.0711(15) 0.0353(14) -0.0020(11) 0.0120(12) 0.0010(12)
N11 0.0572(17) 0.0505(15) 0.0332(14) 0.0041(11) 0.0090(13) -0.0060(12)
C12 0.0499(19) 0.0419(17) 0.045(2) 0.0001(14) 0.0031(16) -0.0044(14)
N13 0.0389(14) 0.0513(15) 0.0556(18) -0.0050(13) 0.0078(13) -0.0066(11)
N14 0.0404(14) 0.0445(14) 0.0440(16) -0.0014(12) 0.0129(12) -0.0004(11)
C15A 0.0405(17) 0.0307(14) 0.0405(18) 0.0025(13) 0.0115(14) -0.0012(11)
C15 0.0478(19) 0.0344(15) 0.0365(18) 0.0014(13) 0.0081(14) -0.0014(13)
C16 0.0494(19) 0.0427(17) 0.051(2) -0.0053(14) 0.0028(16) -0.0021(14)
C17 0.0402(19) 0.0479(19) 0.090(3) -0.0093(19) 0.0079(19) -0.0005(14)
C18 0.051(2) 0.0520(19) 0.085(3) -0.014(2) 0.035(2) -0.0131(16)
C19A 0.0479(18) 0.0311(14) 0.0394(17) -0.0016(13) 0.0134(14) -0.0044(13)
C19 0.061(2) 0.0471(18) 0.048(2) -0.0029(15) 0.0310(17) -0.0118(15)
C20 0.050(2) 0.056(2) 0.064(2) -0.0064(17) 0.0259(17) 0.0048(15)

loop_
_atom_type_symbol
_atom_type_description
_atom_type_scat_dispersion_real
_atom_type_scat_dispersion_imag
_atom_type_scat_source
C C 0.0033 0.0016 'International Tables Vol C Tables 4.2.6.8 and 6.1.1.4'
H H 0.0000 0.0000 'International Tables Vol C Tables 4.2.6.8 and 6.1.1.4'
N N 0.0061 0.0033 'International Tables Vol C Tables 4.2.6.8 and 6.1.1.4'
O O 0.0106 0.0060 'International Tables Vol C Tables 4.2.6.8 and 6.1.1.4'

loop_
_geom_angle_atom_site_label_1
_geom_angle_atom_site_label_2
_geom_angle_atom_site_label_3
_geom_angle
_geom_angle_site_symmetry_1
_geom_angle_site_symmetry_3
_geom_angle_publ_flag
C2 N1 C9A 122.7(2) . . ?
N3 C2 N1 130.1(3) . . ?
C2 N3 N4 118.0(2) . . ?
C5 N4 N3 126.1(2) . . ?
C5 N4 C10 117.9(2) . . ?
N3 N4 C10 110.0(2) . . ?
C9A C5A C6 117.7(3) . . ?
C9A C5A C5 125.2(2) . . ?
C6 C5A C5 116.4(2) . . ?
O1 C5 N4 119.3(3) . . ?
O1 C5 C5A 119.4(2) . . ?
N4 C5 C5A 121.0(2) . . ?
C7 C6 C5A 122.2(3) . . ?
C6 C7 C8 119.1(3) . . ?
C9 C8 C7 120.2(3) . . ?
C5A C9A C9 119.5(2) . . ?
C5A C9A N1 123.5(2) . . ?
C9 C9A N1 117.0(2) . . ?
C8 C9 C9A 121.2(3) . . ?
C12 N11 C19A 124.2(3) . . ?
N13 C12 N11 130.8(3) . . ?
C12 N13 N14 117.7(3) . . ?
C15 N14 N13 126.0(2) . . ?
C15 N14 C20 119.0(3) . . ?
N13 N14 C20 109.6(2) . . ?
C16 C15A C19A 118.1(3) . . ?
C16 C15A C15 117.5(3) . . ?
C19A C15A C15 123.7(3) . . ?
O11 C15 N14 119.4(3) . . ?
O11 C15 C15A 118.0(3) . . ?
N14 C15 C15A 122.4(3) . . ?
C15A C16 C17 123.4(3) . . ?
C18 C17 C16 117.9(3) . . ?
C17 C18 C19 120.4(3) . . ?
N11 C19A C19 117.1(3) . . ?
N11 C19A C15A 123.5(3) . . ?
C19 C19A C15A 119.3(3) . . ?
C18 C19 C19A 120.5(3) . . ?

loop_
_geom_bond_atom_site_label_1
_geom_bond_atom_site_label_2
_geom_bond_distance
_geom_bond_site_symmetry_2
_geom_bond_publ_flag
N1 C2 1.366(4) . ?
N1 C9A 1.407(3) . ?
O1 C5 1.231(3) . ?
C2 N3 1.274(4) . ?
N3 N4 1.415(3) . ?
N4 C5 1.365(4) . ?
N4 C10 1.463(4) . ?
C5A C9A 1.390(4) . ?
C5A C6 1.410(4) . ?
C5A C5 1.491(4) . ?
C6 C7 1.375(4) . ?
C7 C8 1.380(4) . ?
C8 C9 1.370(4) . ?
C9A C9 1.400(4) . ?
O11 C15 1.235(4) . ?
N11 C12 1.377(4) . ?
N11 C19A 1.385(4) . ?
C12 N13 1.255(4) . ?
N13 N14 1.423(4) . ?
N14 C15 1.349(4) . ?
N14 C20 1.458(4) . ?
C15A C16 1.370(4) . ?
C15A C19A 1.399(4) . ?
C15A C15 1.486(4) . ?
C16 C17 1.381(5) . ?
C17 C18 1.379(5) . ?
C18 C19 1.383(5) . ?
C19A C19 1.393(4) . ?

loop_
_geom_torsion_atom_site_label_1
_geom_torsion_atom_site_label_2
_geom_torsion_atom_site_label_3
_geom_torsion_atom_site_label_4
_geom_torsion
_geom_torsion_site_symmetry_1
_geom_torsion_site_symmetry_2
_geom_torsion_site_symmetry_3
_geom_torsion_site_symmetry_4
_geom_torsion_publ_flag
C9A N1 C2 N3 47.3(5) . . . . ?
N1 C2 N3 N4 6.1(5) . . . . ?
C2 N3 N4 C5 -57.3(4) . . . . ?
C2 N3 N4 C10 150.8(3) . . . . ?
N3 N4 C5 O1 -150.4(3) . . . . ?
C10 N4 C5 O1 -0.5(4) . . . . ?
N3 N4 C5 C5A 35.6(4) . . . . ?
C10 N4 C5 C5A -174.5(3) . . . . ?
C9A C5A C5 O1 -158.0(3) . . . . ?
C6 C5A C5 O1 12.6(4) . . . . ?
C9A C5A C5 N4 15.9(4) . . . . ?
C6 C5A C5 N4 -173.4(3) . . . . ?
C9A C5A C6 C7 2.2(4) . . . . ?
C5 C5A C6 C7 -169.2(3) . . . . ?
C5A C6 C7 C8 1.1(5) . . . . ?
C6 C7 C8 C9 -2.8(5) . . . . ?
C6 C5A C9A C9 -3.8(4) . . . . ?
C5 C5A C9A C9 166.8(3) . . . . ?
C6 C5A C9A N1 176.0(3) . . . . ?
C5 C5A C9A N1 -13.5(4) . . . . ?
C2 N1 C9A C5A -33.8(4) . . . . ?
C2 N1 C9A C9 145.9(3) . . . . ?
C7 C8 C9 C9A 1.2(5) . . . . ?
C5A C9A C9 C8 2.2(4) . . . . ?
N1 C9A C9 C8 -177.5(3) . . . . ?
C19A N11 C12 N13 43.3(5) . . . . ?
N11 C12 N13 N14 8.7(5) . . . . ?
C12 N13 N14 C15 -56.6(4) . . . . ?
C12 N13 N14 C20 150.0(3) . . . . ?
N13 N14 C15 O11 -152.0(3) . . . . ?
C20 N14 C15 O11 -0.9(4) . . . . ?
N13 N14 C15 C15A 32.9(4) . . . . ?
C20 N14 C15 C15A -176.0(3) . . . . ?
C16 C15A C15 O11 14.7(4) . . . . ?
C19A C15A C15 O11 -155.5(3) . . . . ?
C16 C15A C15 N14 -170.1(3) . . . . ?
C19A C15A C15 N14 19.6(4) . . . . ?
C19A C15A C16 C17 1.0(4) . . . . ?
C15 C15A C16 C17 -169.8(3) . . . . ?
C15A C16 C17 C18 3.2(5) . . . . ?
C16 C17 C18 C19 -3.2(5) . . . . ?
C12 N11 C19A C19 147.9(3) . . . . ?
C12 N11 C19A C15A -29.3(4) . . . . ?
C16 C15A C19A N11 172.1(3) . . . . ?
C15 C15A C19A N11 -17.7(4) . . . . ?
C16 C15A C19A C19 -5.0(4) . . . . ?
C15 C15A C19A C19 165.2(3) . . . . ?
C17 C18 C19 C19A -0.8(5) . . . . ?
N11 C19A C19 C18 -172.3(3) . . . . ?
C15A C19A C19 C18 5.0(4) . . . . ?

loop_
_cod_related_entry_id
_cod_related_entry_database
_cod_related_entry_code
1 ChemSpider 2305326
